data_2202359
loop_
_publ_author_name
'Ugur, Derya'
'Fl\"orke, Ulrich'
'K\"ulc\"u, Nevzat'
'Arslan, Hakan'

_publ_section_title
;
 3-[4-(3,3-Diethylthioureidocarbonoyl)benzoyl]-1,1-diethylthiourea
;
_journal_issue 9
_journal_name_full 'Acta Crystallographica Section E'
_journal_page_first o1345
_journal_page_last o1346
_journal_paper_doi 10.1107/S1600536803018270
_journal_volume 59
_journal_year 2003
_chemical_formula_iupac 'C18 H26 N4 O2 S2'
_chemical_formula_moiety 'C18 H26 N4 O2 S2'
_chemical_formula_sum 'C18 H26 N4 O2 S2'
_chemical_formula_weight 394.55
_chemical_name_systematic
;
3-[4-(3,3-Diethylthioureidocarbonoyl)benzoyl]-1,1-diethylthiourea
;
_space_group_IT_number 14
_symmetry_cell_setting monoclinic
_symmetry_space_group_name_Hall '-P 2yn'
_symmetry_space_group_name_H-M 'P 1 21/n 1'
_atom_sites_solution_hydrogens difmap
_atom_sites_solution_primary direct
_atom_sites_solution_secondary difmap
_audit_creation_method SHELXL-97
_cell_angle_alpha 90.00
_cell_angle_beta 109.1680(10)
_cell_angle_gamma 90.00
_cell_formula_units_Z 2
_cell_length_a 6.7980(7)
_cell_length_b 15.2735(16)
_cell_length_c 10.0275(10)
_cell_measurement_reflns_used 3822
_cell_measurement_temperature 173(2)
_cell_measurement_theta_max 28.27
_cell_measurement_theta_min 2.53
_cell_volume 983.43(17)
_computing_cell_refinement SMART
_computing_data_collection 'SMART (Bruker, 2002)'
_computing_data_reduction 'SAINT (Bruker, 2002) '
_computing_molecular_graphics SHELXTL
_computing_publication_material SHELXTL
_computing_structure_refinement SHELXTL
_computing_structure_solution 'SHELXTL (Bruker, 2002)'
_diffrn_ambient_temperature 173(2)
_diffrn_measured_fraction_theta_full 0.988
_diffrn_measured_fraction_theta_max 0.988
_diffrn_measurement_device_type 'Bruker SMART CCD area-detector'
_diffrn_measurement_method '\f and \w'
_diffrn_radiation_monochromator graphite
_diffrn_radiation_source 'sealed tube'
_diffrn_radiation_type MoK\a
_diffrn_radiation_wavelength 0.71073
_diffrn_reflns_av_R_equivalents 0.0277
_diffrn_reflns_av_sigmaI/netI 0.0322
_diffrn_reflns_limit_h_max 8
_diffrn_reflns_limit_h_min -8
_diffrn_reflns_limit_k_max 17
_diffrn_reflns_limit_k_min -19
_diffrn_reflns_limit_l_max 12
_diffrn_reflns_limit_l_min -12
_diffrn_reflns_number 5476
_diffrn_reflns_theta_full 26.37
_diffrn_reflns_theta_max 26.37
_diffrn_reflns_theta_min 2.53
_diffrn_standards_decay_% <1
_diffrn_standards_interval_time 480
_diffrn_standards_number 3781
_exptl_absorpt_coefficient_mu 0.291
_exptl_absorpt_correction_T_max 0.973
_exptl_absorpt_correction_T_min 0.890
_exptl_absorpt_correction_type multi-scan
_exptl_absorpt_process_details '(SADABS; Bruker, 2002)'
_exptl_crystal_colour colourless
_exptl_crystal_density_diffrn 1.332
_exptl_crystal_density_method 'not measured'
_exptl_crystal_description prism
_exptl_crystal_F_000 420
_exptl_crystal_size_max 0.32
_exptl_crystal_size_mid 0.25
_exptl_crystal_size_min 0.12
_refine_diff_density_max 0.293
_refine_diff_density_min -0.167
_refine_ls_extinction_method none
_refine_ls_goodness_of_fit_ref 1.061
_refine_ls_hydrogen_treatment mixed
_refine_ls_matrix_type full
_refine_ls_number_parameters 124
_refine_ls_number_reflns 1991
_refine_ls_number_restraints 0
_refine_ls_restrained_S_all 1.061
_refine_ls_R_factor_all 0.0343
_refine_ls_R_factor_gt 0.0317
_refine_ls_shift/su_max 0.001
_refine_ls_shift/su_mean 0.000
_refine_ls_structure_factor_coef Fsqd
_refine_ls_weighting_details 'calc w = 1/[\s^2^(Fo^2^)+(0.0466P)^2^+0.2868P] where P = (Fo^2^+2Fc^2^)/3'
_refine_ls_weighting_scheme calc
_refine_ls_wR_factor_gt 0.0881
_refine_ls_wR_factor_ref 0.0902
_reflns_number_gt 1821
_reflns_number_total 1991
_reflns_threshold_expression I>2\s(I)
_cod_data_source_file bt6329.cif
_cod_data_source_block I
_cod_original_sg_symbol_H-M 'P 21/n'
_cod_database_code 2202359
_cod_database_fobs_code 2202359

loop_
_symmetry_equiv_pos_as_xyz
'x, y, z'
'-x+1/2, y+1/2, -z+1/2'
'-x, -y, -z'
'x-1/2, -y-1/2, z-1/2'

loop_
_atom_site_label
_atom_site_fract_x
_atom_site_fract_y
_atom_site_fract_z
_atom_site_U_iso_or_equiv
_atom_site_adp_type
_atom_site_calc_flag
_atom_site_refinement_flags
_atom_site_occupancy
_atom_site_disorder_assembly
_atom_site_disorder_group
_atom_site_type_symbol
S1 0.77404(6) 0.06233(2) 0.98444(4) 0.03319(14) Uani d . 1 . . S
O1 0.86306(15) 0.12206(6) 1.37451(10) 0.0304(2) Uani d . 1 . . O
N1 0.70776(16) 0.21277(7) 1.09557(11) 0.0224(2) Uani d . 1 . . N
N2 0.59341(17) 0.08783(7) 1.17977(11) 0.0230(2) Uani d . 1 . . N
H2 0.512(3) 0.0471(11) 1.1406(18) 0.028(4) Uiso d . 1 . . H
C1 0.7579(3) 0.32788(10) 1.28056(17) 0.0378(4) Uani d . 1 . . C
H1A 0.8584 0.2911 1.3506 0.057 Uiso calc R 1 . . H
H1B 0.6813 0.3640 1.3277 0.057 Uiso calc R 1 . . H
H1C 0.8320 0.3658 1.2341 0.057 Uiso calc R 1 . . H
C2 0.6067(2) 0.27036(9) 1.17150(14) 0.0271(3) Uani d . 1 . . C
H2A 0.5292 0.2338 1.2189 0.032 Uiso calc R 1 . . H
H2B 0.5046 0.3081 1.1022 0.032 Uiso calc R 1 . . H
C3 1.0514(2) 0.25416(10) 1.07891(17) 0.0365(4) Uani d . 1 . . C
H3A 1.0919 0.2869 1.1679 0.055 Uiso calc R 1 . . H
H3B 1.1179 0.2803 1.0153 0.055 Uiso calc R 1 . . H
H3C 1.0961 0.1931 1.0978 0.055 Uiso calc R 1 . . H
C4 0.8172(2) 0.25757(9) 1.01070(15) 0.0286(3) Uani d . 1 . . C
H4A 0.7720 0.3195 0.9975 0.034 Uiso calc R 1 . . H
H4B 0.7784 0.2299 0.9163 0.034 Uiso calc R 1 . . H
C5 0.69020(18) 0.12658(8) 1.08884(13) 0.0218(3) Uani d . 1 . . C
C6 0.6959(2) 0.08575(8) 1.32130(13) 0.0222(3) Uani d . 1 . . C
C7 0.5907(2) 0.03932(8) 1.41005(13) 0.0215(3) Uani d . 1 . . C
C8 0.3763(2) 0.02678(8) 1.36614(13) 0.0232(3) Uani d . 1 . . C
H8A 0.2919 0.0451 1.2747 0.028 Uiso calc R 1 . . H
C9 0.7130(2) 0.01252(8) 1.54358(14) 0.0237(3) Uani d . 1 . . C
H9A 0.8594 0.0212 1.5733 0.028 Uiso calc R 1 . . H

loop_
_atom_site_aniso_label
_atom_site_aniso_U_11
_atom_site_aniso_U_22
_atom_site_aniso_U_33
_atom_site_aniso_U_12
_atom_site_aniso_U_13
_atom_site_aniso_U_23
S1 0.0368(2) 0.0331(2) 0.0372(2) -0.00868(14) 0.02230(18) -0.01086(14)
O1 0.0275(5) 0.0366(5) 0.0248(5) -0.0086(4) 0.0055(4) 0.0035(4)
N1 0.0233(5) 0.0244(5) 0.0192(5) -0.0031(4) 0.0065(4) 0.0023(4)
N2 0.0258(6) 0.0236(5) 0.0205(5) -0.0073(4) 0.0088(5) -0.0018(4)
C1 0.0455(9) 0.0303(7) 0.0361(9) -0.0035(6) 0.0111(7) -0.0066(6)
C2 0.0276(7) 0.0251(6) 0.0280(7) 0.0028(5) 0.0085(6) 0.0022(5)
C3 0.0297(8) 0.0424(8) 0.0375(8) -0.0105(6) 0.0113(6) 0.0064(6)
C4 0.0311(7) 0.0306(7) 0.0248(7) -0.0061(5) 0.0099(6) 0.0074(5)
C5 0.0191(6) 0.0269(6) 0.0185(6) -0.0043(5) 0.0048(5) -0.0001(5)
C6 0.0254(6) 0.0201(6) 0.0222(6) 0.0001(5) 0.0093(5) 0.0005(5)
C7 0.0276(6) 0.0180(6) 0.0211(6) 0.0001(5) 0.0109(5) -0.0010(5)
C8 0.0266(6) 0.0231(6) 0.0195(6) 0.0013(5) 0.0069(5) 0.0009(5)
C9 0.0243(6) 0.0233(6) 0.0244(6) -0.0002(5) 0.0090(5) 0.0002(5)

loop_
_atom_type_symbol
_atom_type_description
_atom_type_scat_dispersion_real
_atom_type_scat_dispersion_imag
_atom_type_scat_source
C C 0.0033 0.0016 'International Tables Vol C Tables 4.2.6.8 and 6.1.1.4'
H H 0.0000 0.0000 'International Tables Vol C Tables 4.2.6.8 and 6.1.1.4'
N N 0.0061 0.0033 'International Tables Vol C Tables 4.2.6.8 and 6.1.1.4'
O O 0.0106 0.0060 'International Tables Vol C Tables 4.2.6.8 and 6.1.1.4'
S S 0.1246 0.1234 'International Tables Vol C Tables 4.2.6.8 and 6.1.1.4'

loop_
_geom_angle_atom_site_label_1
_geom_angle_atom_site_label_2
_geom_angle_atom_site_label_3
_geom_angle_site_symmetry_1
_geom_angle
_geom_angle_publ_flag
C5 N1 C4 . 119.24(11) ?
C5 N1 C2 . 124.88(11) ?
C4 N1 C2 . 115.58(10) ?
C6 N2 C5 . 119.59(10) y
C6 N2 H2 . 120.3(11) ?
C5 N2 H2 . 112.5(11) ?
C2 C1 H1A . 109.5 ?
C2 C1 H1B . 109.5 ?
H1A C1 H1B . 109.5 ?
C2 C1 H1C . 109.5 ?
H1A C1 H1C . 109.5 ?
H1B C1 H1C . 109.5 ?
N1 C2 C1 . 113.54(11) ?
N1 C2 H2A . 108.9 ?
C1 C2 H2A . 108.9 ?
N1 C2 H2B . 108.9 ?
C1 C2 H2B . 108.9 ?
H2A C2 H2B . 107.7 ?
C4 C3 H3A . 109.5 ?
C4 C3 H3B . 109.5 ?
H3A C3 H3B . 109.5 ?
C4 C3 H3C . 109.5 ?
H3A C3 H3C . 109.5 ?
H3B C3 H3C . 109.5 ?
N1 C4 C3 . 112.31(11) ?
N1 C4 H4A . 109.1 ?
C3 C4 H4A . 109.1 ?
N1 C4 H4B . 109.1 ?
C3 C4 H4B . 109.1 ?
H4A C4 H4B . 107.9 ?
N1 C5 N2 . 115.88(11) y
N1 C5 S1 . 125.10(10) y
N2 C5 S1 . 119.02(9) y
O1 C6 N2 . 122.06(12) y
O1 C6 C7 . 121.05(12) y
N2 C6 C7 . 116.85(11) y
C9 C7 C8 . 119.94(12) ?
C9 C7 C6 . 117.64(11) ?
C8 C7 C6 . 122.32(11) ?
C9 C8 C7 3_658 119.52(12) ?
C9 C8 H8A 3_658 120.2 ?
C7 C8 H8A . 120.2 ?
C8 C9 C7 3_658 120.53(12) ?
C8 C9 H9A 3_658 119.7 ?
C7 C9 H9A . 119.7 ?

loop_
_geom_bond_atom_site_label_1
_geom_bond_atom_site_label_2
_geom_bond_site_symmetry_2
_geom_bond_distance
_geom_bond_publ_flag
S1 C5 . 1.6660(13) y
O1 C6 . 1.2185(16) y
N1 C5 . 1.3214(17) y
N1 C4 . 1.4705(16) ?
N1 C2 . 1.4726(17) ?
N2 C6 . 1.3606(17) y
N2 C5 . 1.4173(16) y
N2 H2 . 0.840(17) ?
C1 C2 . 1.512(2) ?
C1 H1A . 0.9800 ?
C1 H1B . 0.9800 ?
C1 H1C . 0.9800 ?
C2 H2A . 0.9900 ?
C2 H2B . 0.9900 ?
C3 C4 . 1.513(2) ?
C3 H3A . 0.9800 ?
C3 H3B . 0.9800 ?
C3 H3C . 0.9800 ?
C4 H4A . 0.9900 ?
C4 H4B . 0.9900 ?
C6 C7 . 1.4915(17) y
C7 C9 . 1.3857(18) ?
C7 C8 . 1.3905(18) ?
C8 C9 3_658 1.3819(18) ?
C8 H8A . 0.9500 ?
C9 C8 3_658 1.3819(18) ?
C9 H9A . 0.9500 ?

loop_
_geom_torsion_atom_site_label_1
_geom_torsion_atom_site_label_2
_geom_torsion_atom_site_label_3
_geom_torsion_atom_site_label_4
_geom_torsion_site_symmetry_4
_geom_torsion
C5 N1 C2 C1 . 123.57(14)
C4 N1 C2 C1 . -62.86(15)
C5 N1 C4 C3 . -80.55(15)
C2 N1 C4 C3 . 105.50(14)
C4 N1 C5 N2 . 176.47(10)
C2 N1 C5 N2 . -10.18(17)
C4 N1 C5 S1 . -2.96(17)
C2 N1 C5 S1 . 170.40(9)
C6 N2 C5 N1 . -71.19(15)
C6 N2 C5 S1 . 108.27(12)
C5 N2 C6 O1 . 5.64(19)
C5 N2 C6 C7 . -176.43(11)
O1 C6 C7 C9 . -21.67(18)
N2 C6 C7 C9 . 160.38(12)
O1 C6 C7 C8 . 154.82(13)
N2 C6 C7 C8 . -23.14(17)
C9 C7 C8 C9 3_658 -0.1(2)
C6 C7 C8 C9 3_658 -176.48(11)
C8 C7 C9 C8 3_658 0.1(2)
C6 C7 C9 C8 3_658 176.64(11)
